data_2211560
loop_
_publ_author_name
'Pu, Shou-Zhi'
'Wen, Zhen-Dong'
'Yan, Liu-Shui'

_publ_section_title
;2-[5-(3-Cyanophenyl)-2-methyl-3-thienyl]-1-(2,5-dimethyl-3-thienyl)-3,3,4,4,5,5-hexafluorocyclopent-1-ene:
 a new photochromic diarylethene compound
;
_journal_coeditor_code OB2096
_journal_issue 12
_journal_name_full 'Acta Crystallographica Section E'
_journal_page_first o5681
_journal_page_last o5683
_journal_paper_doi 10.1107/S1600536806048203
_journal_volume 62
_journal_year 2006
_chemical_formula_moiety 'C23 H15 F6 N S2'
_chemical_formula_sum 'C23 H15 F6 N S2'
_chemical_formula_weight 483.48
_chemical_melting_point 411.8
_chemical_name_systematic
;
1-(2,5-Dimethyl-3-thienyl)-2-[2-methyl-5-(3-cyanophenyl)-3-thienyl]-
3,3,4,4,5,5-hexafluorocyclopent-1-ene
;
_space_group_IT_number 14
_symmetry_cell_setting monoclinic
_symmetry_space_group_name_Hall '-P 2ybc'
_symmetry_space_group_name_H-M 'P 1 21/c 1'
_atom_sites_solution_hydrogens geom
_atom_sites_solution_primary direct
_atom_sites_solution_secondary difmap
_audit_creation_method SHELXL97
_cell_angle_alpha 90.00
_cell_angle_beta 116.899(4)
_cell_angle_gamma 90.00
_cell_formula_units_Z 4
_cell_length_a 16.598(4)
_cell_length_b 8.7178(18)
_cell_length_c 17.250(4)
_cell_measurement_reflns_used 2368
_cell_measurement_temperature 294(2)
_cell_measurement_theta_max 22.37
_cell_measurement_theta_min 2.65
_cell_volume 2226.0(9)
_computing_cell_refinement 'SAINT (Bruker 1997)'
_computing_data_collection 'SMART (Bruker, 1997)'
_computing_data_reduction SAINT
_computing_molecular_graphics 'SHELXTL (Bruker, 1997)'
_computing_publication_material SHELXTL
_computing_structure_refinement 'SHELXL97 (Sheldrick, 1997)'
_computing_structure_solution 'SHELXS97 (Sheldrick, 1997)'
_diffrn_ambient_temperature 294(2)
_diffrn_measured_fraction_theta_full 0.999
_diffrn_measured_fraction_theta_max 0.999
_diffrn_measurement_device_type 'Bruker SMART APEX2 CCD area-detector'
_diffrn_measurement_method '\f and \w'
_diffrn_radiation_monochromator graphite
_diffrn_radiation_source 'fine-focus sealed tube'
_diffrn_radiation_type MoK\a
_diffrn_radiation_wavelength 0.71073
_diffrn_reflns_av_R_equivalents 0.0408
_diffrn_reflns_av_sigmaI/netI 0.0494
_diffrn_reflns_limit_h_max 19
_diffrn_reflns_limit_h_min -18
_diffrn_reflns_limit_k_max 10
_diffrn_reflns_limit_k_min -9
_diffrn_reflns_limit_l_max 20
_diffrn_reflns_limit_l_min -19
_diffrn_reflns_number 10978
_diffrn_reflns_theta_full 25.02
_diffrn_reflns_theta_max 25.02
_diffrn_reflns_theta_min 1.38
_exptl_absorpt_coefficient_mu 0.299
_exptl_absorpt_correction_T_max 1.000000
_exptl_absorpt_correction_T_min 0.730659
_exptl_absorpt_correction_type multi-scan
_exptl_absorpt_process_details '(SADABS; Sheldrick, 1996)'
_exptl_crystal_colour colourless
_exptl_crystal_density_diffrn 1.443
_exptl_crystal_density_method 'not measured'
_exptl_crystal_description block
_exptl_crystal_F_000 984
_exptl_crystal_size_max 0.18
_exptl_crystal_size_mid 0.14
_exptl_crystal_size_min 0.12
_refine_diff_density_max 0.279
_refine_diff_density_min -0.260
_refine_ls_extinction_method none
_refine_ls_goodness_of_fit_ref 1.020
_refine_ls_hydrogen_treatment constr
_refine_ls_matrix_type full
_refine_ls_number_parameters 346
_refine_ls_number_reflns 3935
_refine_ls_number_restraints 84
_refine_ls_restrained_S_all 1.162
_refine_ls_R_factor_all 0.0988
_refine_ls_R_factor_gt 0.0443
_refine_ls_shift/su_max 0.002
_refine_ls_shift/su_mean 0.000
_refine_ls_structure_factor_coef Fsqd
_refine_ls_weighting_details 'calc w = 1/[\s^2^(Fo^2^)+(0.0681P)^2^+0.2736P] where P=(Fo^2^+2Fc^2^)/3'
_refine_ls_weighting_scheme calc
_refine_ls_wR_factor_gt 0.1098
_refine_ls_wR_factor_ref 0.1396
_reflns_number_gt 2197
_reflns_number_total 3935
_reflns_threshold_expression >2\s(I)
_cod_data_source_file ob2096.cif
_cod_data_source_block I
_cod_depositor_comments
;
The following automatic conversions were performed:
'_symmetry_cell_setting' value 'Monoclinic' changed to 'monoclinic'
according to '/home/saulius/struct/CIF-dictionaries/cif_core.dic'
dictionary named 'cif_core.dic' version 2.4.1 from 2010-06-29.

Automatic conversion script
Id: cif_fix_enum 1527 2010-12-29 10:47:43Z saulius 

The following automatic conversions were performed:

'_symmetry_cell_setting' value 'Monoclinic' changed to 'monoclinic'
according to /home/saulius/struct/CIF-dictionaries/cif_core.dic
dictionary named 'cif_core.dic' version 2.4.1 from 2010-06-29.

Automatic conversion script
Id: cif_fix_values 1715 2011-07-08 13:25:40Z adriana 
;
_cod_original_cell_volume 2226.1(8)
_cod_original_sg_symbol_H-M P21/c
_cod_database_code 2211560
_cod_database_fobs_code 2211560

loop_
_symmetry_equiv_pos_as_xyz
'x, y, z'
'-x, y+1/2, -z+1/2'
'-x, -y, -z'
'x, -y-1/2, z-1/2'

loop_
_atom_site_type_symbol
_atom_site_label
_atom_site_fract_x
_atom_site_fract_y
_atom_site_fract_z
_atom_site_U_iso_or_equiv
_atom_site_adp_type
_atom_site_calc_flag
_atom_site_refinement_flags
_atom_site_occupancy
_atom_site_disorder_assembly
_atom_site_disorder_group
S S1 0.30949(8) 0.95884(11) 0.75143(7) 0.0626(3) Uani d . 1 . .
S S2 0.29091(6) 0.96206(11) 1.08370(6) 0.0503(3) Uani d . 1 A .
F F1 0.4284(5) 0.4073(12) 0.9107(5) 0.079(2) Uani d PDU 0.60 A 1
F F2 0.3128(5) 0.3992(11) 0.7847(4) 0.079(2) Uani d PDU 0.60 A 1
F F3 0.3359(5) 0.1905(5) 0.9375(4) 0.0853(17) Uani d PDU 0.60 A 1
F F4 0.2093(3) 0.2852(5) 0.8462(3) 0.0839(14) Uani d PDU 0.60 A 1
F F5 0.3560(4) 0.3907(8) 1.0566(3) 0.0747(17) Uani d PDU 0.60 A 1
F F6 0.2116(5) 0.3875(9) 0.9889(4) 0.078(2) Uani d PDU 0.60 A 1
F F1' 0.4149(7) 0.3906(19) 0.8732(8) 0.082(4) Uani d PDU 0.40 A 2
F F2' 0.2709(7) 0.3939(17) 0.7844(6) 0.091(4) Uani d PDU 0.40 A 2
F F3' 0.3884(6) 0.2611(12) 0.9858(6) 0.112(3) Uani d PDU 0.40 A 2
F F4' 0.2636(9) 0.1978(12) 0.8927(8) 0.122(3) Uani d PDU 0.40 A 2
F F5' 0.3102(8) 0.3926(14) 1.0595(6) 0.099(3) Uani d PDU 0.40 A 2
F F6' 0.1880(6) 0.4011(14) 0.9422(7) 0.087(3) Uani d PDU 0.40 A 2
N N1 0.0263(3) 1.3705(6) 1.1528(3) 0.1277(19) Uani d . 1 A .
C C1 0.4706(3) 0.8942(5) 0.7406(3) 0.0803(14) Uani d . 1 . .
H H1A 0.5226 0.8286 0.7665 0.120 Uiso calc R 1 . .
H H1B 0.4888 0.9988 0.7561 0.120 Uiso calc R 1 . .
H H1C 0.4432 0.8835 0.6785 0.120 Uiso calc R 1 . .
C C2 0.4036(3) 0.8497(4) 0.7732(2) 0.0558(10) Uani d . 1 . .
C C3 0.4055(2) 0.7260(4) 0.8211(2) 0.0504(9) Uani d . 1 . .
H H3 0.4512 0.6530 0.8394 0.060 Uiso calc R 1 . .
C C4 0.3311(2) 0.7171(4) 0.8409(2) 0.0422(8) Uani d . 1 . .
C C5 0.2724(2) 0.8371(4) 0.8072(2) 0.0464(9) Uani d . 1 . .
C C6 0.1865(2) 0.8713(4) 0.8121(2) 0.0607(11) Uani d . 1 . .
H H6A 0.1553 0.7772 0.8093 0.091 Uiso calc R 1 . .
H H6B 0.1490 0.9361 0.7644 0.091 Uiso calc R 1 . .
H H6C 0.2002 0.9225 0.8660 0.091 Uiso calc R 1 . .
C C7 0.3185(2) 0.5879(4) 0.8894(2) 0.0418(8) Uani d . 1 A .
C C8 0.3352(3) 0.4276(4) 0.8683(2) 0.0562(10) Uani d D 1 . .
C C9 0.3005(3) 0.3243(4) 0.9153(3) 0.0776(14) Uani d D 1 A .
C C10 0.2816(3) 0.4239(4) 0.9764(3) 0.0576(10) Uani d D 1 . .
C C11 0.2921(2) 0.5856(4) 0.9526(2) 0.0399(8) Uani d . 1 A .
C C12 0.2764(2) 0.7139(4) 0.9998(2) 0.0384(8) Uani d . 1 . .
C C13 0.3326(2) 0.8375(4) 1.0327(2) 0.0407(8) Uani d . 1 A .
C C14 0.4205(2) 0.8734(4) 1.0327(2) 0.0539(10) Uani d . 1 . .
H H14A 0.4502 0.7796 1.0316 0.081 Uiso calc R 1 A .
H H14B 0.4580 0.9301 1.0842 0.081 Uiso calc R 1 . .
H H14C 0.4097 0.9335 0.9823 0.081 Uiso calc R 1 . .
C C15 0.2002(2) 0.7213(4) 1.0170(2) 0.0442(9) Uani d . 1 A .
H H15 0.1562 0.6453 0.9996 0.053 Uiso calc R 1 . .
C C16 0.1976(2) 0.8484(4) 1.0607(2) 0.0443(9) Uani d . 1 . .
C C17 0.1290(2) 0.8932(4) 1.0887(2) 0.0489(9) Uani d . 1 A .
C C18 0.0753(3) 0.7815(5) 1.1007(3) 0.0659(11) Uani d . 1 . .
H H18 0.0829 0.6788 1.0908 0.079 Uiso calc R 1 A .
C C19 0.0111(3) 0.8223(6) 1.1271(3) 0.0827(14) Uani d . 1 A .
H H19 -0.0247 0.7471 1.1343 0.099 Uiso calc R 1 . .
C C20 -0.0003(3) 0.9729(7) 1.1426(3) 0.0801(14) Uani d . 1 . .
H H20 -0.0427 0.9993 1.1616 0.096 Uiso calc R 1 A .
C C21 0.0510(3) 1.0851(5) 1.1302(3) 0.0693(12) Uani d . 1 A .
C C22 0.1158(2) 1.0459(5) 1.1033(2) 0.0585(10) Uani d . 1 . .
H H22 0.1504 1.1222 1.0952 0.070 Uiso calc R 1 A .
C C23 0.0379(3) 1.2432(7) 1.1439(3) 0.0931(17) Uani d . 1 . .

loop_
_atom_site_aniso_label
_atom_site_aniso_U_11
_atom_site_aniso_U_22
_atom_site_aniso_U_33
_atom_site_aniso_U_12
_atom_site_aniso_U_13
_atom_site_aniso_U_23
S1 0.0846(8) 0.0529(6) 0.0557(7) 0.0025(5) 0.0366(6) 0.0090(5)
S2 0.0501(6) 0.0515(6) 0.0550(6) 0.0015(4) 0.0289(5) -0.0099(5)
F1 0.086(4) 0.067(4) 0.105(5) 0.041(3) 0.061(3) 0.011(4)
F2 0.131(5) 0.059(3) 0.077(4) 0.008(4) 0.072(4) -0.012(2)
F3 0.140(5) 0.029(2) 0.098(4) 0.010(3) 0.064(4) 0.003(2)
F4 0.094(3) 0.068(3) 0.081(3) -0.025(3) 0.032(3) -0.016(2)
F5 0.095(4) 0.061(3) 0.061(3) 0.008(3) 0.029(3) 0.021(2)
F6 0.109(5) 0.056(3) 0.108(5) -0.005(3) 0.083(4) 0.007(4)
F1' 0.105(7) 0.067(5) 0.118(8) 0.028(5) 0.089(6) 0.003(6)
F2' 0.123(8) 0.071(5) 0.056(5) 0.017(6) 0.020(5) -0.020(4)
F3' 0.126(6) 0.115(6) 0.120(6) 0.065(5) 0.078(5) 0.051(5)
F4' 0.154(8) 0.101(7) 0.135(8) -0.053(6) 0.086(6) -0.053(6)
F5' 0.156(9) 0.073(5) 0.080(5) -0.009(7) 0.064(6) 0.010(4)
F6' 0.085(6) 0.063(5) 0.136(8) -0.024(4) 0.072(6) -0.007(6)
N1 0.081(3) 0.129(4) 0.158(4) 0.009(3) 0.040(3) -0.072(4)
C1 0.093(3) 0.096(3) 0.072(3) -0.032(3) 0.055(3) -0.012(3)
C2 0.065(3) 0.063(3) 0.048(2) -0.017(2) 0.033(2) -0.013(2)
C3 0.053(2) 0.056(2) 0.051(2) 0.0041(18) 0.0307(19) -0.0024(19)
C4 0.049(2) 0.042(2) 0.040(2) 0.0035(17) 0.0238(17) -0.0041(16)
C5 0.055(2) 0.046(2) 0.041(2) 0.0064(18) 0.0241(18) 0.0013(17)
C6 0.057(3) 0.066(3) 0.060(2) 0.020(2) 0.027(2) 0.012(2)
C7 0.039(2) 0.040(2) 0.049(2) 0.0078(15) 0.0228(17) -0.0016(17)
C8 0.067(3) 0.050(2) 0.058(3) 0.017(2) 0.033(2) 0.002(2)
C9 0.115(4) 0.035(2) 0.106(4) 0.007(3) 0.070(4) 0.003(3)
C10 0.071(3) 0.049(2) 0.060(3) -0.001(2) 0.036(3) 0.001(2)
C11 0.039(2) 0.039(2) 0.045(2) 0.0028(15) 0.0217(17) 0.0020(16)
C12 0.043(2) 0.0373(19) 0.0388(19) 0.0050(16) 0.0217(16) 0.0030(15)
C13 0.042(2) 0.042(2) 0.042(2) 0.0081(16) 0.0222(17) 0.0040(16)
C14 0.047(2) 0.054(2) 0.065(2) -0.0015(18) 0.029(2) -0.0092(19)
C15 0.047(2) 0.046(2) 0.047(2) 0.0016(16) 0.0276(18) 0.0000(17)
C16 0.044(2) 0.052(2) 0.041(2) 0.0084(16) 0.0226(17) 0.0044(17)
C17 0.045(2) 0.066(2) 0.042(2) 0.0097(19) 0.0244(18) 0.0008(19)
C18 0.068(3) 0.074(3) 0.073(3) 0.013(2) 0.047(2) 0.013(2)
C19 0.069(3) 0.112(4) 0.091(3) 0.013(3) 0.057(3) 0.020(3)
C20 0.061(3) 0.122(4) 0.073(3) 0.027(3) 0.044(3) 0.002(3)
C21 0.047(3) 0.097(4) 0.058(3) 0.014(2) 0.019(2) -0.021(2)
C22 0.046(2) 0.076(3) 0.054(2) 0.008(2) 0.023(2) -0.010(2)
C23 0.057(3) 0.115(4) 0.096(4) 0.016(3) 0.025(3) -0.048(3)

loop_
_atom_type_symbol
_atom_type_description
_atom_type_scat_dispersion_real
_atom_type_scat_dispersion_imag
_atom_type_scat_source
C C 0.0033 0.0016 'International Tables Vol C Tables 4.2.6.8 and 6.1.1.4'
H H 0.0000 0.0000 'International Tables Vol C Tables 4.2.6.8 and 6.1.1.4'
N N 0.0061 0.0033 'International Tables Vol C Tables 4.2.6.8 and 6.1.1.4'
F F 0.0171 0.0103 'International Tables Vol C Tables 4.2.6.8 and 6.1.1.4'
S S 0.1246 0.1234 'International Tables Vol C Tables 4.2.6.8 and 6.1.1.4'

loop_
_geom_angle_atom_site_label_1
_geom_angle_atom_site_label_2
_geom_angle_atom_site_label_3
_geom_angle
C2 S1 C5 93.25(17)
C16 S2 C13 92.69(16)
C2 C1 H1A 109.5
C2 C1 H1B 109.5
H1A C1 H1B 109.5
C2 C1 H1C 109.5
H1A C1 H1C 109.5
H1B C1 H1C 109.5
C3 C2 C1 128.2(4)
C3 C2 S1 110.0(3)
C1 C2 S1 121.8(3)
C2 C3 C4 114.1(3)
C2 C3 H3 122.9
C4 C3 H3 122.9
C5 C4 C3 112.6(3)
C5 C4 C7 124.7(3)
C3 C4 C7 122.7(3)
C4 C5 C6 130.0(3)
C4 C5 S1 110.0(3)
C6 C5 S1 120.0(3)
C5 C6 H6A 109.5
C5 C6 H6B 109.5
H6A C6 H6B 109.5
C5 C6 H6C 109.5
H6A C6 H6C 109.5
H6B C6 H6C 109.5
C11 C7 C4 130.8(3)
C11 C7 C8 110.2(3)
C4 C7 C8 119.0(3)
F1' C8 F2 78.9(6)
F1' C8 F2' 106.8(7)
F2 C8 F2' 29.5(5)
F1' C8 F1 25.3(6)
F2 C8 F1 104.1(5)
F2' C8 F1 132.1(6)
F1' C8 C9 116.0(8)
F2 C8 C9 119.2(5)
F2' C8 C9 97.8(6)
F1 C8 C9 104.4(5)
F1' C8 C7 119.9(8)
F2 C8 C7 116.2(5)
F2' C8 C7 108.1(6)
F1 C8 C7 105.9(5)
C9 C8 C7 105.7(3)
F4' C9 F3 51.5(6)
F4' C9 F4 50.2(7)
F3 C9 F4 101.1(5)
F4' C9 C8 128.7(6)
F3 C9 C8 118.3(4)
F4 C9 C8 101.9(4)
F4' C9 C10 120.4(6)
F3 C9 C10 121.8(4)
F4 C9 C10 103.7(4)
C8 C9 C10 106.7(3)
F4' C9 F3' 95.1(8)
F3 C9 F3' 44.6(4)
F4 C9 F3' 145.3(6)
C8 C9 F3' 100.8(5)
C10 C9 F3' 94.4(5)
F6 C10 F5' 71.4(6)
F6 C10 F6' 30.9(4)
F5' C10 F6' 102.3(7)
F6 C10 F5 103.7(5)
F5' C10 F5 33.3(5)
F6' C10 F5 134.1(6)
F6 C10 C11 119.5(5)
F5' C10 C11 117.6(6)
F6' C10 C11 105.1(6)
F5 C10 C11 107.7(4)
F6 C10 C9 117.1(5)
F5' C10 C9 123.8(6)
F6' C10 C9 99.5(6)
F5 C10 C9 101.7(4)
C11 C10 C9 105.3(3)
C7 C11 C12 129.7(3)
C7 C11 C10 110.9(3)
C12 C11 C10 119.4(3)
C13 C12 C15 112.4(3)
C13 C12 C11 124.6(3)
C15 C12 C11 123.0(3)
C12 C13 C14 130.4(3)
C12 C13 S2 110.5(2)
C14 C13 S2 119.1(3)
C13 C14 H14A 109.5
C13 C14 H14B 109.5
H14A C14 H14B 109.5
C13 C14 H14C 109.5
H14A C14 H14C 109.5
H14B C14 H14C 109.5
C16 C15 C12 114.1(3)
C16 C15 H15 122.9
C12 C15 H15 122.9
C15 C16 C17 128.6(3)
C15 C16 S2 110.3(2)
C17 C16 S2 121.1(3)
C22 C17 C18 118.5(3)
C22 C17 C16 121.4(3)
C18 C17 C16 120.1(3)
C19 C18 C17 120.5(4)
C19 C18 H18 119.7
C17 C18 H18 119.7
C20 C19 C18 120.4(4)
C20 C19 H19 119.8
C18 C19 H19 119.8
C19 C20 C21 120.1(4)
C19 C20 H20 120.0
C21 C20 H20 120.0
C20 C21 C22 120.2(4)
C20 C21 C23 120.6(4)
C22 C21 C23 119.2(5)
C17 C22 C21 120.3(4)
C17 C22 H22 119.9
C21 C22 H22 119.9
N1 C23 C21 178.3(6)

loop_
_geom_bond_atom_site_label_1
_geom_bond_atom_site_label_2
_geom_bond_distance
_geom_bond_publ_flag
S1 C2 1.720(4) y
S1 C5 1.723(3) y
S2 C16 1.727(4) y
S2 C13 1.727(3) y
F1 C8 1.390(7) ?
F2 C8 1.339(7) ?
F3 C9 1.284(6) ?
F4 C9 1.482(6) ?
F5 C10 1.405(6) ?
F6 C10 1.314(6) ?
F1' C8 1.326(9) ?
F2' C8 1.386(9) ?
F3' C9 1.518(7) ?
F4' C9 1.236(7) ?
F5' C10 1.318(8) ?
F6' C10 1.405(8) ?
N1 C23 1.149(6) ?
C1 C2 1.505(5) ?
C1 H1A 0.9600 ?
C1 H1B 0.9600 ?
C1 H1C 0.9600 ?
C2 C3 1.350(5) ?
C3 C4 1.424(4) ?
C3 H3 0.9300 ?
C4 C5 1.368(4) ?
C4 C7 1.473(4) ?
C5 C6 1.495(5) ?
C6 H6A 0.9600 ?
C6 H6B 0.9600 ?
C6 H6C 0.9600 ?
C7 C11 1.347(4) y
C7 C8 1.502(4) y
C8 C9 1.491(5) y
C9 C10 1.504(5) y
C10 C11 1.500(5) y
C11 C12 1.475(4) ?
C12 C13 1.370(4) ?
C12 C15 1.424(4) ?
C13 C14 1.491(4) ?
C14 H14A 0.9600 ?
C14 H14B 0.9600 ?
C14 H14C 0.9600 ?
C15 C16 1.352(4) ?
C15 H15 0.9300 ?
C16 C17 1.477(4) ?
C17 C22 1.391(5) ?
C17 C18 1.397(5) ?
C18 C19 1.383(5) ?
C18 H18 0.9300 ?
C19 C20 1.370(6) ?
C19 H19 0.9300 ?
C20 C21 1.375(6) ?
C20 H20 0.9300 ?
C21 C22 1.393(5) ?
C21 C23 1.431(7) ?
C22 H22 0.9300 ?

loop_
_geom_torsion_atom_site_label_1
_geom_torsion_atom_site_label_2
_geom_torsion_atom_site_label_3
_geom_torsion_atom_site_label_4
_geom_torsion
_geom_torsion_publ_flag
C5 S1 C2 C3 0.0(3) ?
C5 S1 C2 C1 179.8(3) ?
C1 C2 C3 C4 -179.8(3) ?
S1 C2 C3 C4 0.0(4) ?
C2 C3 C4 C5 -0.1(4) ?
C2 C3 C4 C7 177.4(3) ?
C3 C4 C5 C6 179.6(3) ?
C7 C4 C5 C6 2.2(6) y
C3 C4 C5 S1 0.0(4) ?
C7 C4 C5 S1 -177.4(3) ?
C2 S1 C5 C4 0.0(3) ?
C2 S1 C5 C6 -179.6(3) ?
C5 C4 C7 C11 -44.3(6) yes
C3 C4 C7 C11 138.6(4) ?
C5 C4 C7 C8 134.8(3) ?
C3 C4 C7 C8 -42.3(5) ?
C11 C7 C8 F1' -123.8(7) ?
C4 C7 C8 F1' 56.9(8) ?
C11 C7 C8 F2 144.2(5) ?
C4 C7 C8 F2 -35.1(6) ?
C11 C7 C8 F2' 113.5(6) ?
C4 C7 C8 F2' -65.8(7) ?
C11 C7 C8 F1 -100.8(5) ?
C4 C7 C8 F1 79.9(5) ?
C11 C7 C8 C9 9.6(4) no
C4 C7 C8 C9 -169.7(3) ?
F1' C8 C9 F4' -79.1(13) ?
F2 C8 C9 F4' 12.4(12) ?
F2' C8 C9 F4' 34.0(12) ?
F1 C8 C9 F4' -103.2(11) ?
C7 C8 C9 F4' 145.4(10) ?
F1' C8 C9 F3 -17.4(9) ?
F2 C8 C9 F3 74.1(8) ?
F2' C8 C9 F3 95.7(8) ?
F1 C8 C9 F3 -41.5(7) ?
C7 C8 C9 F3 -152.9(5) ?
F1' C8 C9 F4 -127.1(7) ?
F2 C8 C9 F4 -35.7(6) ?
F2' C8 C9 F4 -14.1(6) ?
F1 C8 C9 F4 -151.2(5) ?
C7 C8 C9 F4 97.3(4) ?
F1' C8 C9 C10 124.5(7) ?
F2 C8 C9 C10 -144.0(5) ?
F2' C8 C9 C10 -122.4(6) ?
F1 C8 C9 C10 100.4(5) ?
C7 C8 C9 C10 -11.1(4) no
F1' C8 C9 F3' 26.4(8) ?
F2 C8 C9 F3' 117.9(7) ?
F2' C8 C9 F3' 139.5(7) ?
F1 C8 C9 F3' 2.4(6) ?
C7 C8 C9 F3' -109.1(5) ?
F4' C9 C10 F6 -14.5(11) ?
F3 C9 C10 F6 -75.5(8) ?
F4 C9 C10 F6 37.2(6) ?
C8 C9 C10 F6 144.3(5) ?
F3' C9 C10 F6 -113.0(6) ?
F4' C9 C10 F5' 70.5(12) ?
F3 C9 C10 F5' 9.5(10) ?
F4 C9 C10 F5' 122.1(8) ?
C8 C9 C10 F5' -130.7(7) ?
F3' C9 C10 F5' -28.0(9) ?
F4' C9 C10 F6' -41.4(11) ?
F3 C9 C10 F6' -102.3(8) ?
F4 C9 C10 F6' 10.3(6) ?
C8 C9 C10 F6' 117.4(6) ?
F3' C9 C10 F6' -139.9(7) ?
F4' C9 C10 F5 97.7(10) ?
F3 C9 C10 F5 36.7(7) ?
F4 C9 C10 F5 149.4(4) ?
C8 C9 C10 F5 -103.5(4) ?
F3' C9 C10 F5 -0.8(6) ?
F4' C9 C10 C11 -150.0(9) ?
F3 C9 C10 C11 149.0(6) ?
F4 C9 C10 C11 -98.4(4) ?
C8 C9 C10 C11 8.8(4) no
F3' C9 C10 C11 111.5(5) ?
C4 C7 C11 C12 -7.1(6) yes
C8 C7 C11 C12 173.7(3) ?
C4 C7 C11 C10 175.1(3) ?
C8 C7 C11 C10 -4.1(4) no
F6 C10 C11 C7 -137.3(5) ?
F5' C10 C11 C7 139.5(7) ?
F6' C10 C11 C7 -107.6(6) ?
F5 C10 C11 C7 105.0(4) ?
C9 C10 C11 C7 -3.0(4) ?
F6 C10 C11 C12 44.7(6) ?
F5' C10 C11 C12 -38.5(7) ?
F6' C10 C11 C12 74.4(6) ?
F5 C10 C11 C12 -73.1(5) ?
C9 C10 C11 C12 178.9(3) ?
C7 C11 C12 C13 -44.7(5) yes
C10 C11 C12 C13 133.0(3) ?
C7 C11 C12 C15 136.0(4) ?
C10 C11 C12 C15 -46.3(4) ?
C15 C12 C13 C14 177.5(3) ?
C11 C12 C13 C14 -1.9(5) y
C15 C12 C13 S2 -0.4(3) ?
C11 C12 C13 S2 -179.8(2) ?
C16 S2 C13 C12 -0.1(3) ?
C16 S2 C13 C14 -178.3(3) ?
C13 C12 C15 C16 0.9(4) ?
C11 C12 C15 C16 -179.7(3) ?
C12 C15 C16 C17 179.8(3) ?
C12 C15 C16 S2 -1.0(4) ?
C13 S2 C16 C15 0.7(3) ?
C13 S2 C16 C17 179.9(3) ?
C15 C16 C17 C22 -155.8(4) ?
S2 C16 C17 C22 25.1(5) ?
C15 C16 C17 C18 23.9(5) ?
S2 C16 C17 C18 -155.2(3) ?
C22 C17 C18 C19 -0.4(6) ?
C16 C17 C18 C19 179.9(3) ?
C17 C18 C19 C20 -0.6(6) ?
C18 C19 C20 C21 1.4(7) ?
C19 C20 C21 C22 -1.2(7) ?
C19 C20 C21 C23 178.3(4) ?
C18 C17 C22 C21 0.7(5) ?
C16 C17 C22 C21 -179.7(3) ?
C20 C21 C22 C17 0.1(6) ?
C23 C21 C22 C17 -179.3(4) ?
C20 C21 C23 N1 -10E1(2) ?
C22 C21 C23 N1 8E1(2) ?
